data_7023692
loop_
_publ_author_name
'Saad, Fawaz A.'
'Knight, James C.'
'Kariuki, Benson M.'
'Amoroso, Angelo J.'

_publ_section_title
;
 Co-ordinative properties of a tripodal trisamide ligand with a capped
 octahedral preference.
;
_journal_issue 41
_journal_name_full 'Dalton transactions (Cambridge, England : 2003)'
_journal_page_first 14826
_journal_page_last 14835
_journal_paper_doi 10.1039/c3dt51791h
_journal_volume 42
_journal_year 2013
_chemical_formula_moiety 'C37 H52 Br2 Co N9 O3.50'
_chemical_formula_sum 'C37 H52 Br2 Co N9 O3.5'
_chemical_formula_weight 897.63
_chemical_name_systematic
;
 ?
;
_space_group_IT_number 15
_symmetry_cell_setting monoclinic
_symmetry_space_group_name_Hall '-C 2yc'
_symmetry_space_group_name_H-M 'C 1 2/c 1'
_atom_sites_solution_hydrogens geom
_atom_sites_solution_primary direct
_atom_sites_solution_secondary difmap
_audit_creation_method SHELXL-97
_cell_angle_alpha 90.00
_cell_angle_beta 90.6930(10)
_cell_angle_gamma 90.00
_cell_formula_units_Z 8
_cell_length_a 11.1532(3)
_cell_length_b 19.6165(5)
_cell_length_c 37.6128(12)
_cell_measurement_reflns_used 6157
_cell_measurement_temperature 150(2)
_cell_measurement_theta_max 25.69
_cell_measurement_theta_min 2.67
_cell_volume 8228.6(4)
_computing_cell_refinement DENZO/SCALEPACK
_computing_data_collection 'cOLLECT,Nonius BV, 1997-2001'
_computing_data_reduction DENZO/SCALEPACK
_computing_structure_refinement SHELXL-97
_computing_structure_solution SHELXs-97
_diffrn_ambient_temperature 150(2)
_diffrn_measured_fraction_theta_full 0.962
_diffrn_measured_fraction_theta_max 0.962
_diffrn_measurement_device_type KappaCCD
_diffrn_measurement_method CCD
_diffrn_radiation_monochromator graphite
_diffrn_radiation_source 'fine-focus sealed tube'
_diffrn_radiation_type MoK\a
_diffrn_radiation_wavelength 0.71073
_diffrn_reflns_av_R_equivalents 0.0453
_diffrn_reflns_av_sigmaI/netI 0.0561
_diffrn_reflns_limit_h_max 7
_diffrn_reflns_limit_h_min -13
_diffrn_reflns_limit_k_max 18
_diffrn_reflns_limit_k_min -23
_diffrn_reflns_limit_l_max 41
_diffrn_reflns_limit_l_min -45
_diffrn_reflns_number 13749
_diffrn_reflns_theta_full 25.69
_diffrn_reflns_theta_max 25.69
_diffrn_reflns_theta_min 2.67
_exptl_absorpt_coefficient_mu 2.407
_exptl_absorpt_correction_T_max 0.4460
_exptl_absorpt_correction_T_min 0.4460
_exptl_absorpt_correction_type empirical
_exptl_absorpt_process_details Denzo/Scalepack
_exptl_crystal_colour pink
_exptl_crystal_density_diffrn 1.449
_exptl_crystal_density_method 'not measured'
_exptl_crystal_description block
_exptl_crystal_F_000 3696
_exptl_crystal_size_max 0.40
_exptl_crystal_size_mid 0.40
_exptl_crystal_size_min 0.40
_refine_diff_density_max 0.388
_refine_diff_density_min -0.497
_refine_diff_density_rms 0.090
_refine_ls_extinction_method none
_refine_ls_goodness_of_fit_ref 1.048
_refine_ls_hydrogen_treatment constr
_refine_ls_matrix_type full
_refine_ls_number_parameters 517
_refine_ls_number_reflns 7537
_refine_ls_number_restraints 48
_refine_ls_restrained_S_all 1.046
_refine_ls_R_factor_all 0.0592
_refine_ls_R_factor_gt 0.0425
_refine_ls_shift/su_max 0.002
_refine_ls_shift/su_mean 0.000
_refine_ls_structure_factor_coef Fsqd
_refine_ls_weighting_details 'calc w=1/[\s^2^(Fo^2^)+(0.0303P)^2^+25.3839P] where P=(Fo^2^+2Fc^2^)/3'
_refine_ls_weighting_scheme calc
_refine_ls_wR_factor_gt 0.0883
_refine_ls_wR_factor_ref 0.0954
_reflns_number_gt 6157
_reflns_number_total 7537
_reflns_threshold_expression >2\s(I)
_cod_data_source_file c3dt51791h.txt
_cod_data_source_block aja1001b
_cod_depositor_comments
;
The following automatic conversions were performed:

'_symmetry_cell_setting' value 'Monoclinic' changed to 'monoclinic'
according to /home/saulius/struct/CIF-dictionaries/cif_core.dic
dictionary named 'cif_core.dic' version 2.4.2 from 2011-04-26.

Automatic conversion script
Id: cif_fix_values 1891 2012-01-12 08:04:46Z andrius 
;
_cod_original_sg_symbol_H-M C2/c
_cod_original_formula_sum 'C37 H52 Br2 Co N9 O3.50'
_cod_database_code 7023692

loop_
_symmetry_equiv_pos_as_xyz
'x, y, z'
'-x, y, -z+1/2'
'x+1/2, y+1/2, z'
'-x+1/2, y+1/2, -z+1/2'
'-x, -y, -z'
'x, -y, z-1/2'
'-x+1/2, -y+1/2, -z'
'x+1/2, -y+1/2, z-1/2'

loop_
_atom_site_label
_atom_site_type_symbol
_atom_site_fract_x
_atom_site_fract_y
_atom_site_fract_z
_atom_site_U_iso_or_equiv
_atom_site_adp_type
_atom_site_occupancy
_atom_site_symmetry_multiplicity
_atom_site_calc_flag
_atom_site_refinement_flags
C1 C 0.9130(3) 0.07017(15) 0.36421(9) 0.0185(7) Uani 1 1 d .
H1A H 0.8890 0.1144 0.3537 0.022 Uiso 1 1 calc R
H1B H 0.9905 0.0766 0.3769 0.022 Uiso 1 1 calc R
C2 C 0.8197(3) 0.04744(16) 0.39010(9) 0.0181(7) Uani 1 1 d .
C3 C 0.7723(3) 0.09280(17) 0.41447(9) 0.0220(7) Uani 1 1 d .
H3 H 0.7966 0.1392 0.4148 0.026 Uiso 1 1 calc R
C4 C 0.6884(3) 0.06874(18) 0.43848(10) 0.0250(8) Uani 1 1 d .
H4 H 0.6567 0.0980 0.4562 0.030 Uiso 1 1 calc R
C5 C 0.6520(3) 0.00164(18) 0.43613(9) 0.0247(8) Uani 1 1 d .
H5 H 0.5927 -0.0156 0.4517 0.030 Uiso 1 1 calc R
C6 C 0.7034(3) -0.04047(17) 0.41073(9) 0.0195(7) Uani 1 1 d .
C7 C 0.6918(3) -0.15757(16) 0.38491(9) 0.0196(7) Uani 1 1 d .
C8 C 0.6138(3) -0.22198(17) 0.38532(11) 0.0279(8) Uani 1 1 d .
C9 C 0.6545(4) -0.2687(2) 0.35515(13) 0.0446(11) Uani 1 1 d .
H9A H 0.7390 -0.2807 0.3588 0.067 Uiso 1 1 calc R
H9B H 0.6448 -0.2450 0.3324 0.067 Uiso 1 1 calc R
H9C H 0.6057 -0.3103 0.3550 0.067 Uiso 1 1 calc R
C10 C 0.6304(4) -0.2575(2) 0.42102(13) 0.0450(11) Uani 1 1 d .
H10A H 0.5831 -0.2996 0.4212 0.067 Uiso 1 1 calc R
H10B H 0.6033 -0.2273 0.4401 0.067 Uiso 1 1 calc R
H10C H 0.7153 -0.2685 0.4247 0.067 Uiso 1 1 calc R
C11 C 0.4816(3) -0.2033(2) 0.37924(13) 0.0413(11) Uani 1 1 d .
H11A H 0.4347 -0.2450 0.3754 0.062 Uiso 1 1 calc R
H11B H 0.4741 -0.1739 0.3583 0.062 Uiso 1 1 calc R
H11C H 0.4516 -0.1792 0.4001 0.062 Uiso 1 1 calc R
C12 C 1.0436(3) 0.02816(17) 0.31827(9) 0.0182(7) Uani 1 1 d .
H12A H 1.0557 0.0768 0.3123 0.022 Uiso 1 1 calc R
H12B H 1.0450 0.0015 0.2959 0.022 Uiso 1 1 calc R
C13 C 1.1425(3) 0.00421(15) 0.34299(9) 0.0170(7) Uani 1 1 d .
C14 C 1.2581(3) 0.02794(18) 0.33967(10) 0.0249(8) Uani 1 1 d .
H14 H 1.2775 0.0609 0.3221 0.030 Uiso 1 1 calc R
C16 C 1.3454(3) 0.00237(19) 0.36268(10) 0.0270(8) Uani 1 1 d .
H16 H 1.4266 0.0165 0.3607 0.032 Uiso 1 1 calc R
C17 C 1.3129(3) -0.04362(18) 0.38836(10) 0.0249(8) Uani 1 1 d .
H17 H 1.3711 -0.0614 0.4045 0.030 Uiso 1 1 calc R
C18 C 1.1941(3) -0.06376(16) 0.39041(9) 0.0185(7) Uani 1 1 d .
C19 C 1.0525(3) -0.12514(17) 0.42991(9) 0.0212(7) Uani 1 1 d .
C20 C 1.0488(3) -0.1628(2) 0.46517(10) 0.0379(10) Uani 1 1 d .
C21 C 0.9202(4) -0.1885(3) 0.47087(13) 0.0651(17) Uani 1 1 d .
H21A H 0.8652 -0.1495 0.4715 0.098 Uiso 1 1 calc R
H21B H 0.9164 -0.2132 0.4935 0.098 Uiso 1 1 calc R
H21C H 0.8970 -0.2190 0.4513 0.098 Uiso 1 1 calc R
C22 C 1.1342(4) -0.2239(2) 0.46561(14) 0.0565(15) Uani 1 1 d .
H22A H 1.1174 -0.2529 0.4449 0.085 Uiso 1 1 calc R
H22B H 1.1226 -0.2502 0.4874 0.085 Uiso 1 1 calc R
H22C H 1.2172 -0.2076 0.4647 0.085 Uiso 1 1 calc R
C23 C 1.0846(4) -0.1130(3) 0.49428(12) 0.0599(15) Uani 1 1 d .
H23A H 1.1678 -0.0986 0.4909 0.090 Uiso 1 1 calc R
H23B H 1.0772 -0.1351 0.5175 0.090 Uiso 1 1 calc R
H23C H 1.0318 -0.0730 0.4932 0.090 Uiso 1 1 calc R
C24 C 0.8286(3) 0.02213(16) 0.30917(9) 0.0200(7) Uani 1 1 d .
H24A H 0.8386 0.0625 0.2937 0.024 Uiso 1 1 calc R
H24B H 0.7508 0.0262 0.3214 0.024 Uiso 1 1 calc R
C25 C 0.8297(3) -0.04138(16) 0.28709(9) 0.0186(7) Uani 1 1 d .
C26 C 0.7892(3) -0.04248(17) 0.25224(9) 0.0213(7) Uani 1 1 d .
H26 H 0.7637 -0.0018 0.2407 0.026 Uiso 1 1 calc R
C27 C 0.7865(3) -0.10471(18) 0.23435(9) 0.0243(8) Uani 1 1 d .
H27 H 0.7565 -0.1072 0.2106 0.029 Uiso 1 1 calc R
C28 C 0.8275(3) -0.16230(17) 0.25127(9) 0.0223(7) Uani 1 1 d .
H28 H 0.8269 -0.2051 0.2394 0.027 Uiso 1 1 calc R
C29 C 0.8703(3) -0.15686(16) 0.28626(9) 0.0166(7) Uani 1 1 d .
C30 C 0.9956(3) -0.21869(16) 0.33004(9) 0.0181(7) Uani 1 1 d .
C31 C 1.0502(3) -0.28742(16) 0.34083(9) 0.0212(7) Uani 1 1 d .
C32 C 1.0276(4) -0.34431(18) 0.31414(11) 0.0347(10) Uani 1 1 d .
H32A H 1.0643 -0.3866 0.3229 0.052 Uiso 1 1 calc R
H32B H 1.0630 -0.3320 0.2913 0.052 Uiso 1 1 calc R
H32C H 0.9411 -0.3510 0.3110 0.052 Uiso 1 1 calc R
C33 C 1.1859(3) -0.27554(19) 0.34495(12) 0.0345(10) Uani 1 1 d .
H33A H 1.2243 -0.3173 0.3537 0.052 Uiso 1 1 calc R
H33B H 1.2004 -0.2385 0.3620 0.052 Uiso 1 1 calc R
H33C H 1.2194 -0.2632 0.3219 0.052 Uiso 1 1 calc R
C34 C 0.9972(4) -0.3071(2) 0.37657(11) 0.0424(11) Uani 1 1 d .
H34A H 0.9117 -0.3174 0.3734 0.064 Uiso 1 1 calc R
H34B H 1.0068 -0.2691 0.3933 0.064 Uiso 1 1 calc R
H34C H 1.0389 -0.3473 0.3860 0.064 Uiso 1 1 calc R
Br1 Br 0.76098(3) 0.159238(17) 0.236501(10) 0.02882(11) Uani 1 1 d .
Br2 Br 0.43272(3) 0.880526(19) 0.470977(10) 0.02802(10) Uani 1 1 d .
Co1 Co 0.92223(4) -0.08153(2) 0.360292(12) 0.01518(11) Uani 1 1 d .
N1 N 0.9273(2) 0.01928(13) 0.33573(7) 0.0159(6) Uani 1 1 d .
N2 N 0.7876(2) -0.01879(13) 0.38829(7) 0.0167(6) Uani 1 1 d .
N3 N 0.6598(2) -0.10773(13) 0.40816(8) 0.0215(6) Uani 1 1 d .
H3A H 0.6046 -0.1190 0.4236 0.026 Uiso 1 1 calc R
N4 N 1.1089(2) -0.04194(13) 0.36756(7) 0.0160(6) Uani 1 1 d .
N5 N 1.1634(2) -0.10773(14) 0.41838(7) 0.0199(6) Uani 1 1 d .
H5A H 1.2240 -0.1265 0.4300 0.024 Uiso 1 1 calc R
N6 N 0.8712(2) -0.09756(13) 0.30410(7) 0.0175(6) Uani 1 1 d .
N7 N 0.9173(2) -0.21597(13) 0.30226(7) 0.0184(6) Uani 1 1 d .
H7 H 0.8934 -0.2552 0.2933 0.022 Uiso 1 1 calc R
O1 O 0.7776(2) -0.15273(11) 0.36508(6) 0.0223(5) Uani 1 1 d .
O2 O 0.9594(2) -0.11113(12) 0.41347(6) 0.0231(5) Uani 1 1 d .
O3 O 1.0267(2) -0.16752(11) 0.34694(6) 0.0225(5) Uani 1 1 d .
C35 C 0.3215(5) 0.0729(3) 0.46626(18) 0.085(2) Uani 1 1 d .
H35A H 0.3544 0.0270 0.4697 0.128 Uiso 1 1 calc R
H35B H 0.3146 0.0956 0.4894 0.128 Uiso 1 1 calc R
H35C H 0.3750 0.0993 0.4510 0.128 Uiso 1 1 calc R
C36 C 0.2027(5) 0.0681(2) 0.44936(12) 0.0453(11) Uani 1 1 d .
N8 N 0.1118(4) 0.0639(2) 0.43606(11) 0.0559(11) Uani 1 1 d .
C37 C -0.008(3) 0.5326(3) 0.2536(8) 0.024(4) Uani 0.50 1 d PU
H37A H -0.0835 0.5565 0.2585 0.037 Uiso 0.50 1 calc PR
H37B H -0.0148 0.5094 0.2306 0.037 Uiso 0.50 1 calc PR
H37C H 0.0576 0.5656 0.2530 0.037 Uiso 0.50 1 calc PR
C38 C 0.0136(8) 0.4855(5) 0.2798(3) 0.038(2) Uani 0.50 1 d PU
N9 N 0.0257(7) 0.4480(5) 0.3026(3) 0.054(2) Uani 0.50 1 d PU
C39 C 0.0024(15) 0.3030(5) 0.2611(3) 0.063(4) Uani 0.50 1 d PU
H39A H -0.0031 0.3221 0.2371 0.094 Uiso 0.50 1 calc PR
H39B H -0.0727 0.2797 0.2667 0.094 Uiso 0.50 1 calc PR
H39C H 0.0690 0.2705 0.2624 0.094 Uiso 0.50 1 calc PR
C40 C 0.0233(9) 0.3578(6) 0.2865(4) 0.060(3) Uani 0.50 1 d PU
N10 N 0.0394(10) 0.3994(7) 0.3058(3) 0.080(4) Uani 0.50 1 d P
O4 O 0.0488(7) 0.1885(4) 0.2015(2) 0.081(2) Uani 0.50 1 d P

loop_
_atom_site_aniso_label
_atom_site_aniso_U_11
_atom_site_aniso_U_22
_atom_site_aniso_U_33
_atom_site_aniso_U_23
_atom_site_aniso_U_13
_atom_site_aniso_U_12
C1 0.0204(17) 0.0121(15) 0.0231(18) -0.0002(13) 0.0013(14) 0.0010(12)
C2 0.0177(16) 0.0172(16) 0.0194(18) 0.0023(14) -0.0028(13) 0.0017(13)
C3 0.0249(18) 0.0192(17) 0.0218(19) -0.0054(14) -0.0004(14) 0.0017(14)
C4 0.0283(19) 0.0247(18) 0.0219(19) -0.0046(15) 0.0025(15) 0.0033(15)
C5 0.0219(18) 0.0295(19) 0.023(2) -0.0006(16) 0.0065(14) 0.0010(14)
C6 0.0181(16) 0.0219(17) 0.0184(17) 0.0013(14) -0.0010(13) -0.0010(13)
C7 0.0158(16) 0.0185(16) 0.0246(19) 0.0022(14) -0.0023(14) -0.0015(13)
C8 0.0206(18) 0.0188(18) 0.044(2) -0.0052(17) 0.0047(16) -0.0047(14)
C9 0.036(2) 0.031(2) 0.067(3) -0.018(2) 0.010(2) -0.0121(18)
C10 0.049(3) 0.028(2) 0.059(3) 0.015(2) 0.004(2) -0.0110(19)
C11 0.023(2) 0.042(2) 0.059(3) -0.016(2) -0.0037(19) -0.0060(17)
C12 0.0168(16) 0.0192(16) 0.0188(18) 0.0029(14) 0.0033(13) -0.0002(13)
C13 0.0188(17) 0.0139(15) 0.0185(18) -0.0022(13) 0.0020(13) 0.0006(12)
C14 0.0251(19) 0.0241(18) 0.026(2) 0.0054(15) 0.0064(15) -0.0017(14)
C16 0.0177(18) 0.035(2) 0.029(2) 0.0040(17) 0.0009(15) -0.0068(15)
C17 0.0181(17) 0.0279(19) 0.028(2) 0.0022(16) -0.0056(15) 0.0012(14)
C18 0.0220(17) 0.0136(15) 0.0199(18) 0.0004(14) -0.0003(14) 0.0012(13)
C19 0.0215(18) 0.0206(17) 0.0213(19) 0.0014(14) -0.0010(14) -0.0032(13)
C20 0.026(2) 0.063(3) 0.024(2) 0.021(2) -0.0074(16) -0.0169(19)
C21 0.040(3) 0.118(5) 0.037(3) 0.043(3) -0.008(2) -0.029(3)
C22 0.048(3) 0.050(3) 0.072(4) 0.044(3) -0.024(3) -0.015(2)
C23 0.046(3) 0.112(5) 0.022(2) 0.008(3) -0.003(2) -0.016(3)
C24 0.0200(17) 0.0204(17) 0.0195(18) 0.0044(14) 0.0003(14) 0.0042(13)
C25 0.0116(15) 0.0210(17) 0.0233(19) 0.0060(14) 0.0021(13) 0.0024(12)
C26 0.0193(17) 0.0242(18) 0.0204(18) 0.0049(15) -0.0016(14) 0.0007(14)
C27 0.0236(18) 0.0296(19) 0.0196(19) 0.0023(15) -0.0049(14) -0.0001(14)
C28 0.0227(18) 0.0226(18) 0.0216(19) -0.0014(15) -0.0017(14) -0.0015(14)
C29 0.0145(16) 0.0166(16) 0.0186(18) 0.0040(14) 0.0008(13) -0.0006(12)
C30 0.0146(16) 0.0187(17) 0.0210(18) 0.0033(14) 0.0018(13) 0.0012(13)
C31 0.0201(17) 0.0177(17) 0.0260(19) -0.0008(14) -0.0007(14) 0.0046(13)
C32 0.040(2) 0.0165(18) 0.047(3) -0.0033(17) -0.0099(19) 0.0069(16)
C33 0.023(2) 0.0244(19) 0.056(3) 0.0039(19) -0.0064(18) 0.0058(15)
C34 0.048(3) 0.041(2) 0.038(3) 0.016(2) 0.006(2) 0.012(2)
Br1 0.0301(2) 0.02105(18) 0.0353(2) 0.00441(16) 0.00006(16) 0.00287(14)
Br2 0.02223(19) 0.0391(2) 0.0228(2) 0.00516(16) 0.00216(14) -0.00439(15)
Co1 0.0150(2) 0.0132(2) 0.0174(2) 0.00177(17) -0.00006(17) 0.00073(16)
N1 0.0164(14) 0.0144(13) 0.0170(14) 0.0015(11) 0.0023(11) 0.0010(10)
N2 0.0157(13) 0.0136(13) 0.0208(15) 0.0005(11) 0.0002(11) 0.0022(10)
N3 0.0203(15) 0.0192(14) 0.0252(16) 0.0010(13) 0.0056(12) -0.0033(11)
N4 0.0188(14) 0.0152(13) 0.0140(14) 0.0007(11) 0.0010(11) 0.0010(11)
N5 0.0178(14) 0.0227(14) 0.0194(15) 0.0073(12) -0.0006(11) 0.0008(11)
N6 0.0165(14) 0.0152(13) 0.0207(15) 0.0033(11) -0.0002(11) 0.0006(10)
N7 0.0215(15) 0.0107(13) 0.0229(16) -0.0014(11) -0.0031(12) 0.0015(11)
O1 0.0192(12) 0.0195(12) 0.0284(14) 0.0001(10) 0.0033(10) -0.0015(9)
O2 0.0185(12) 0.0315(13) 0.0193(13) 0.0057(11) -0.0003(10) -0.0009(10)
O3 0.0199(12) 0.0184(12) 0.0290(14) -0.0055(10) -0.0050(10) 0.0030(9)
C35 0.076(4) 0.079(4) 0.099(5) -0.025(4) -0.050(4) 0.024(3)
C36 0.058(3) 0.034(2) 0.044(3) -0.009(2) -0.011(2) 0.013(2)
N8 0.058(3) 0.052(2) 0.057(3) -0.021(2) -0.015(2) 0.016(2)
C37 0.026(8) 0.024(3) 0.024(11) -0.004(5) 0.017(6) 0.003(5)
C38 0.031(4) 0.039(5) 0.044(5) -0.010(4) 0.006(4) -0.003(4)
N9 0.045(5) 0.063(6) 0.055(6) 0.001(5) 0.011(4) 0.001(4)
C39 0.043(5) 0.055(5) 0.090(10) 0.011(5) 0.004(8) 0.021(6)
C40 0.036(5) 0.053(6) 0.092(8) 0.038(6) 0.015(5) 0.013(5)
N10 0.081(8) 0.072(8) 0.087(9) 0.044(7) 0.033(6) 0.018(7)
O4 0.074(6) 0.087(6) 0.082(6) 0.006(5) 0.007(5) 0.000(5)

loop_
_atom_type_symbol
_atom_type_description
_atom_type_scat_dispersion_real
_atom_type_scat_dispersion_imag
_atom_type_scat_source
C C 0.0033 0.0016 'International Tables Vol C Tables 4.2.6.8 and 6.1.1.4'
H H 0.0000 0.0000 'International Tables Vol C Tables 4.2.6.8 and 6.1.1.4'
Br Br -0.2901 2.4595 'International Tables Vol C Tables 4.2.6.8 and 6.1.1.4'
Co Co 0.3494 0.9721 'International Tables Vol C Tables 4.2.6.8 and 6.1.1.4'
N N 0.0061 0.0033 'International Tables Vol C Tables 4.2.6.8 and 6.1.1.4'
O O 0.0106 0.0060 'International Tables Vol C Tables 4.2.6.8 and 6.1.1.4'

loop_
_geom_angle_atom_site_label_1
_geom_angle_atom_site_label_2
_geom_angle_atom_site_label_3
_geom_angle
_geom_angle_site_symmetry_3
N1 C1 C2 110.6(3) .
N1 C1 H1A 109.5 .
C2 C1 H1A 109.5 .
N1 C1 H1B 109.5 .
C2 C1 H1B 109.5 .
H1A C1 H1B 108.1 .
N2 C2 C3 123.3(3) .
N2 C2 C1 116.0(3) .
C3 C2 C1 120.7(3) .
C2 C3 C4 118.4(3) .
C2 C3 H3 120.8 .
C4 C3 H3 120.8 .
C5 C4 C3 118.8(3) .
C5 C4 H4 120.6 .
C3 C4 H4 120.6 .
C4 C5 C6 119.2(3) .
C4 C5 H5 120.4 .
C6 C5 H5 120.4 .
N2 C6 C5 122.8(3) .
N2 C6 N3 119.9(3) .
C5 C6 N3 117.3(3) .
O1 C7 N3 123.3(3) .
O1 C7 C8 121.2(3) .
N3 C7 C8 115.5(3) .
C10 C8 C9 110.2(3) .
C10 C8 C11 110.3(3) .
C9 C8 C11 109.0(3) .
C10 C8 C7 108.9(3) .
C9 C8 C7 108.2(3) .
C11 C8 C7 110.3(3) .
C8 C9 H9A 109.5 .
C8 C9 H9B 109.5 .
H9A C9 H9B 109.5 .
C8 C9 H9C 109.5 .
H9A C9 H9C 109.5 .
H9B C9 H9C 109.5 .
C8 C10 H10A 109.5 .
C8 C10 H10B 109.5 .
H10A C10 H10B 109.5 .
C8 C10 H10C 109.5 .
H10A C10 H10C 109.5 .
H10B C10 H10C 109.5 .
C8 C11 H11A 109.5 .
C8 C11 H11B 109.5 .
H11A C11 H11B 109.5 .
C8 C11 H11C 109.5 .
H11A C11 H11C 109.5 .
H11B C11 H11C 109.5 .
N1 C12 C13 109.3(3) .
N1 C12 H12A 109.8 .
C13 C12 H12A 109.8 .
N1 C12 H12B 109.8 .
C13 C12 H12B 109.8 .
H12A C12 H12B 108.3 .
N4 C13 C14 123.8(3) .
N4 C13 C12 115.1(3) .
C14 C13 C12 121.1(3) .
C13 C14 C16 118.1(3) .
C13 C14 H14 120.9 .
C16 C14 H14 120.9 .
C17 C16 C14 119.1(3) .
C17 C16 H16 120.5 .
C14 C16 H16 120.5 .
C16 C17 C18 119.2(3) .
C16 C17 H17 120.4 .
C18 C17 H17 120.4 .
N4 C18 C17 122.9(3) .
N4 C18 N5 119.8(3) .
C17 C18 N5 117.3(3) .
O2 C19 N5 123.3(3) .
O2 C19 C20 120.9(3) .
N5 C19 C20 115.8(3) .
C23 C20 C19 107.9(3) .
C23 C20 C22 109.8(4) .
C19 C20 C22 111.5(4) .
C23 C20 C21 110.4(4) .
C19 C20 C21 108.4(3) .
C22 C20 C21 108.9(4) .
C20 C21 H21A 109.5 .
C20 C21 H21B 109.5 .
H21A C21 H21B 109.5 .
C20 C21 H21C 109.5 .
H21A C21 H21C 109.5 .
H21B C21 H21C 109.5 .
C20 C22 H22A 109.5 .
C20 C22 H22B 109.5 .
H22A C22 H22B 109.5 .
C20 C22 H22C 109.5 .
H22A C22 H22C 109.5 .
H22B C22 H22C 109.5 .
C20 C23 H23A 109.5 .
C20 C23 H23B 109.5 .
H23A C23 H23B 109.5 .
C20 C23 H23C 109.5 .
H23A C23 H23C 109.5 .
H23B C23 H23C 109.5 .
N1 C24 C25 109.4(2) .
N1 C24 H24A 109.8 .
C25 C24 H24A 109.8 .
N1 C24 H24B 109.8 .
C25 C24 H24B 109.8 .
H24A C24 H24B 108.2 .
N6 C25 C26 122.8(3) .
N6 C25 C24 114.9(3) .
C26 C25 C24 122.3(3) .
C25 C26 C27 118.5(3) .
C25 C26 H26 120.8 .
C27 C26 H26 120.8 .
C28 C27 C26 119.5(3) .
C28 C27 H27 120.3 .
C26 C27 H27 120.3 .
C27 C28 C29 118.8(3) .
C27 C28 H28 120.6 .
C29 C28 H28 120.6 .
N6 C29 C28 122.5(3) .
N6 C29 N7 120.0(3) .
C28 C29 N7 117.5(3) .
O3 C30 N7 122.6(3) .
O3 C30 C31 118.1(3) .
N7 C30 C31 119.3(3) .
C32 C31 C34 109.5(3) .
C32 C31 C30 114.2(3) .
C34 C31 C30 107.4(3) .
C32 C31 C33 109.5(3) .
C34 C31 C33 109.9(3) .
C30 C31 C33 106.3(3) .
C31 C32 H32A 109.5 .
C31 C32 H32B 109.5 .
H32A C32 H32B 109.5 .
C31 C32 H32C 109.5 .
H32A C32 H32C 109.5 .
H32B C32 H32C 109.5 .
C31 C33 H33A 109.5 .
C31 C33 H33B 109.5 .
H33A C33 H33B 109.5 .
C31 C33 H33C 109.5 .
H33A C33 H33C 109.5 .
H33B C33 H33C 109.5 .
C31 C34 H34A 109.5 .
C31 C34 H34B 109.5 .
H34A C34 H34B 109.5 .
C31 C34 H34C 109.5 .
H34A C34 H34C 109.5 .
H34B C34 H34C 109.5 .
O3 Co1 O2 84.46(9) .
O3 Co1 O1 85.26(9) .
O2 Co1 O1 83.15(9) .
O3 Co1 N1 127.22(10) .
O2 Co1 N1 129.92(10) .
O1 Co1 N1 130.50(9) .
O3 Co1 N6 78.18(9) .
O2 Co1 N6 155.66(10) .
O1 Co1 N6 78.56(9) .
N1 Co1 N6 74.42(10) .
O3 Co1 N2 159.07(10) .
O2 Co1 N2 80.18(9) .
O1 Co1 N2 78.89(9) .
N1 Co1 N2 73.71(10) .
N6 Co1 N2 111.48(10) .
O3 Co1 N4 77.94(9) .
O2 Co1 N4 78.96(9) .
O1 Co1 N4 156.47(9) .
N1 Co1 N4 73.03(9) .
N6 Co1 N4 113.33(10) .
N2 Co1 N4 112.58(10) .
C12 N1 C1 110.4(2) .
C12 N1 C24 110.3(3) .
C1 N1 C24 112.2(2) .
C12 N1 Co1 108.89(18) .
C1 N1 Co1 107.60(19) .
C24 N1 Co1 107.27(19) .
C6 N2 C2 117.5(3) .
C6 N2 Co1 127.4(2) .
C2 N2 Co1 112.2(2) .
C7 N3 C6 128.5(3) .
C7 N3 H3A 115.7 .
C6 N3 H3A 115.7 .
C18 N4 C13 116.8(3) .
C18 N4 Co1 128.2(2) .
C13 N4 Co1 114.5(2) .
C19 N5 C18 128.6(3) .
C19 N5 H5A 115.7 .
C18 N5 H5A 115.7 .
C29 N6 C25 118.0(3) .
C29 N6 Co1 127.1(2) .
C25 N6 Co1 114.8(2) .
C30 N7 C29 126.6(3) .
C30 N7 H7 116.7 .
C29 N7 H7 116.7 .
C7 O1 Co1 134.1(2) .
C19 O2 Co1 133.5(2) .
C30 O3 Co1 128.2(2) .
C36 C35 H35A 109.5 .
C36 C35 H35B 109.5 .
H35A C35 H35B 109.5 .
C36 C35 H35C 109.5 .
H35A C35 H35C 109.5 .
H35B C35 H35C 109.5 .
N8 C36 C35 179.2(6) .
C38 C37 H37A 109.5 .
C38 C37 H37B 109.5 .
H37A C37 H37B 109.5 .
C38 C37 H37C 109.5 .
H37A C37 H37C 109.5 .
H37B C37 H37C 109.5 .
N9 C38 C37 175.7(14) .
N9 C38 C37 173.6(14) 2
C37 C38 C37 11(2) 2
C40 C39 H39A 109.5 .
C40 C39 H39B 109.5 .
H39A C39 H39B 109.5 .
C40 C39 H39C 109.5 .
H39A C39 H39C 109.5 .
H39B C39 H39C 109.5 .
N10 C40 C39 179.8(16) .

loop_
_geom_bond_atom_site_label_1
_geom_bond_atom_site_label_2
_geom_bond_distance
_geom_bond_site_symmetry_2
C1 N1 1.474(4) .
C1 C2 1.501(5) .
C1 H1A 0.9900 .
C1 H1B 0.9900 .
C2 N2 1.349(4) .
C2 C3 1.387(5) .
C3 C4 1.391(5) .
C3 H3 0.9500 .
C4 C5 1.380(5) .
C4 H4 0.9500 .
C5 C6 1.392(5) .
C5 H5 0.9500 .
C6 N2 1.340(4) .
C6 N3 1.409(4) .
C7 O1 1.224(4) .
C7 N3 1.362(4) .
C7 C8 1.535(4) .
C8 C10 1.522(6) .
C8 C9 1.531(5) .
C8 C11 1.533(5) .
C9 H9A 0.9800 .
C9 H9B 0.9800 .
C9 H9C 0.9800 .
C10 H10A 0.9800 .
C10 H10B 0.9800 .
C10 H10C 0.9800 .
C11 H11A 0.9800 .
C11 H11B 0.9800 .
C11 H11C 0.9800 .
C12 N1 1.471(4) .
C12 C13 1.509(4) .
C12 H12A 0.9900 .
C12 H12B 0.9900 .
C13 N4 1.350(4) .
C13 C14 1.378(5) .
C14 C16 1.389(5) .
C14 H14 0.9500 .
C16 C17 1.374(5) .
C16 H16 0.9500 .
C17 C18 1.385(5) .
C17 H17 0.9500 .
C18 N4 1.344(4) .
C18 N5 1.406(4) .
C19 O2 1.233(4) .
C19 N5 1.360(4) .
C19 C20 1.519(5) .
C20 C23 1.518(6) .
C20 C22 1.531(6) .
C20 C21 1.537(6) .
C21 H21A 0.9800 .
C21 H21B 0.9800 .
C21 H21C 0.9800 .
C22 H22A 0.9800 .
C22 H22B 0.9800 .
C22 H22C 0.9800 .
C23 H23A 0.9800 .
C23 H23B 0.9800 .
C23 H23C 0.9800 .
C24 N1 1.479(4) .
C24 C25 1.497(5) .
C24 H24A 0.9900 .
C24 H24B 0.9900 .
C25 N6 1.353(4) .
C25 C26 1.382(5) .
C26 C27 1.394(5) .
C26 H26 0.9500 .
C27 C28 1.373(5) .
C27 H27 0.9500 .
C28 C29 1.398(5) .
C28 H28 0.9500 .
C29 N6 1.343(4) .
C29 N7 1.405(4) .
C30 O3 1.236(4) .
C30 N7 1.355(4) .
C30 C31 1.532(4) .
C31 C32 1.520(5) .
C31 C34 1.525(5) .
C31 C33 1.537(5) .
C32 H32A 0.9800 .
C32 H32B 0.9800 .
C32 H32C 0.9800 .
C33 H33A 0.9800 .
C33 H33B 0.9800 .
C33 H33C 0.9800 .
C34 H34A 0.9800 .
C34 H34B 0.9800 .
C34 H34C 0.9800 .
Co1 O3 2.114(2) .
Co1 O2 2.119(2) .
Co1 O1 2.143(2) .
Co1 N1 2.184(3) .
Co1 N6 2.205(3) .
Co1 N2 2.217(3) .
Co1 N4 2.236(3) .
N3 H3A 0.8800 .
N5 H5A 0.8800 .
N7 H7 0.8800 .
C35 C36 1.466(7) .
C35 H35A 0.9800 .
C35 H35B 0.9800 .
C35 H35C 0.9800 .
C36 N8 1.129(5) .
C37 C38 1.37(3) .
C37 H37A 0.9800 .
C37 H37B 0.9800 .
C37 H37C 0.9800 .
C38 N9 1.134(12) .
C38 C37 1.56(3) 2
C39 C40 1.456(17) .
C39 H39A 0.9800 .
C39 H39B 0.9800 .
C39 H39C 0.9800 .
C40 N10 1.103(16) .
